data_7235856
loop_
_publ_author_name
'Yu, Qiong'
'Wang, Zhixin'
'Wu, Bo'
'Yang, Hongwei'
'Ju, Xuehai'
'Lu, Chunxu'
'Cheng, Guangbin'

_publ_section_title
;
 A study of N-trinitroethyl-substituted aminofurazans: high detonation
 performance energetic compounds with good oxygen balance
;
_journal_issue 15
_journal_name_full 'Journal of Materials Chemistry A'
_journal_page_first 8156
_journal_paper_doi 10.1039/C4TA06974A
_journal_volume 3
_journal_year 2015
_chemical_formula_moiety 'C8 H4 N16 O18'
_chemical_formula_sum 'C8 H4 N16 O18'
_chemical_formula_weight 612.27
_space_group_IT_number 14
_space_group_name_Hall '-P 2yn'
_space_group_name_H-M_alt 'P 1 21/n 1'
_symmetry_cell_setting Monoclinic'
_symmetry_space_group_name_Hall '-P 2yn'
_symmetry_space_group_name_H-M 'P 1 21/n 1'
_atom_sites_solution_hydrogens geom
_atom_sites_solution_primary direct
_atom_sites_solution_secondary difmap
_audit_creation_method SHELXL-97
_audit_update_record
;
2014-04-01 deposited with the CCDC.
2015-03-09 downloaded from the CCDC.
;
_cell_angle_alpha 90.00
_cell_angle_beta 98.562(3)
_cell_angle_gamma 90.00
_cell_formula_units_Z 2
_cell_length_a 7.6324(7)
_cell_length_b 9.7348(10)
_cell_length_c 14.8237(13)
_cell_measurement_reflns_used 1253
_cell_measurement_temperature 173(2)
_cell_measurement_theta_max 24.51
_cell_measurement_theta_min 3.42
_cell_volume 1089.12(18)
_computing_structure_refinement 'SHELXL-97 (Sheldrick, 2008)'
_computing_structure_solution 'SHELXS-97 (Sheldrick, 2008)'
_diffrn_ambient_temperature 173(2)
_diffrn_measured_fraction_theta_full 0.982
_diffrn_measured_fraction_theta_max 0.982
_diffrn_measurement_device_type 'PHOTON 100 CMOS detector'
_diffrn_measurement_method 'omega scan'
_diffrn_radiation_monochromator 'TRIUMPH curved crystal monochromator'
_diffrn_radiation_source 'fine-focus sealed tube'
_diffrn_radiation_type MoK\a
_diffrn_radiation_wavelength 0.71073
_diffrn_reflns_av_R_equivalents 0.0703
_diffrn_reflns_av_sigmaI/netI 0.0677
_diffrn_reflns_limit_h_max 8
_diffrn_reflns_limit_h_min -9
_diffrn_reflns_limit_k_max 11
_diffrn_reflns_limit_k_min -11
_diffrn_reflns_limit_l_max 18
_diffrn_reflns_limit_l_min -16
_diffrn_reflns_number 6347
_diffrn_reflns_theta_full 25.75
_diffrn_reflns_theta_max 25.75
_diffrn_reflns_theta_min 3.42
_exptl_absorpt_coefficient_mu 0.182
_exptl_absorpt_correction_T_max 0.9679
_exptl_absorpt_correction_T_min 0.9490
_exptl_absorpt_correction_type multi-scan
_exptl_absorpt_process_details 'SADABS (Bruker, 2000)'
_exptl_crystal_density_diffrn 1.867
_exptl_crystal_density_method 'not measured'
_exptl_crystal_F_000 616
_exptl_crystal_size_max 0.29
_exptl_crystal_size_mid 0.27
_exptl_crystal_size_min 0.18
_refine_diff_density_max 0.261
_refine_diff_density_min -0.246
_refine_diff_density_rms 0.059
_refine_ls_extinction_method none
_refine_ls_goodness_of_fit_ref 1.051
_refine_ls_hydrogen_treatment constr
_refine_ls_matrix_type full
_refine_ls_number_parameters 190
_refine_ls_number_reflns 2048
_refine_ls_number_restraints 0
_refine_ls_restrained_S_all 1.051
_refine_ls_R_factor_all 0.0960
_refine_ls_R_factor_gt 0.0429
_refine_ls_shift/su_max 0.000
_refine_ls_shift/su_mean 0.000
_refine_ls_structure_factor_coef Fsqd
_refine_ls_weighting_details 'calc w=1/[\s^2^(Fo^2^)+(0.0227P)^2^+0.0000P] where P=(Fo^2^+2Fc^2^)/3'
_refine_ls_weighting_scheme calc
_refine_ls_wR_factor_gt 0.0646
_refine_ls_wR_factor_ref 0.0734
_reflns_number_gt 1285
_reflns_number_total 2048
_reflns_threshold_expression >2sigma(I)
_cod_data_source_file c4ta06974a2.cif
_cod_data_source_block 1
_cod_original_sg_symbol_H-M P2(1)/n
_cod_database_code 7235856

loop_
_symmetry_equiv_pos_as_xyz
'x, y, z'
'-x+1/2, y+1/2, -z+1/2'
'-x, -y, -z'
'x-1/2, -y-1/2, z-1/2'

loop_
_atom_site_label
_atom_site_type_symbol
_atom_site_fract_x
_atom_site_fract_y
_atom_site_fract_z
_atom_site_U_iso_or_equiv
_atom_site_adp_type
_atom_site_occupancy
_atom_site_symmetry_multiplicity
_atom_site_calc_flag
_atom_site_refinement_flags
C1 C 0.5328(3) 0.6758(2) 0.49412(15) 0.0209(6) Uani 1 1 d .
C2 C 0.4680(3) 0.7356(2) 0.40776(14) 0.0187(5) Uani 1 1 d .
C3 C 0.4216(3) 0.7149(2) 0.23860(14) 0.0182(5) Uani 1 1 d .
H3A H 0.4775 0.8069 0.2431 0.022 Uiso 1 1 calc R
H3B H 0.3099 0.7213 0.1953 0.022 Uiso 1 1 calc R
C4 C 0.5459(3) 0.6124(2) 0.20193(14) 0.0199(5) Uani 1 1 d .
N1 N 0.6163(3) 0.7704(2) 0.54613(13) 0.0309(5) Uani 1 1 d .
N2 N 0.5133(3) 0.8643(2) 0.40806(12) 0.0283(5) Uani 1 1 d .
N3 N 0.5293(2) 0.54325(19) 0.53022(12) 0.0254(5) Uani 1 1 d .
N4 N 0.3817(2) 0.67440(18) 0.32779(11) 0.0175(4) Uani 1 1 d .
N5 N 0.2095(2) 0.62181(19) 0.33304(13) 0.0230(5) Uani 1 1 d .
N6 N 0.4527(3) 0.4797(2) 0.16726(15) 0.0284(5) Uani 1 1 d .
N7 N 0.6213(3) 0.6764(2) 0.12227(14) 0.0287(5) Uani 1 1 d .
N8 N 0.7038(2) 0.5717(2) 0.27194(14) 0.0260(5) Uani 1 1 d .
O1 O 0.6091(2) 0.88683(17) 0.49388(11) 0.0358(5) Uani 1 1 d .
O2 O 0.1238(2) 0.58446(16) 0.26127(11) 0.0309(4) Uani 1 1 d .
O3 O 0.1682(2) 0.61749(17) 0.40860(11) 0.0302(4) Uani 1 1 d .
O4 O 0.3946(2) 0.41210(16) 0.22487(13) 0.0385(5) Uani 1 1 d .
O5 O 0.4416(3) 0.45418(19) 0.08740(13) 0.0581(6) Uani 1 1 d .
O6 O 0.5233(2) 0.75473(19) 0.07553(11) 0.0436(5) Uani 1 1 d .
O7 O 0.7699(3) 0.6448(2) 0.11251(13) 0.0532(6) Uani 1 1 d .
O8 O 0.7654(2) 0.66476(18) 0.32126(11) 0.0373(5) Uani 1 1 d .
O9 O 0.7544(2) 0.45403(17) 0.27183(13) 0.0441(5) Uani 1 1 d .

loop_
_atom_site_aniso_label
_atom_site_aniso_U_11
_atom_site_aniso_U_22
_atom_site_aniso_U_33
_atom_site_aniso_U_23
_atom_site_aniso_U_13
_atom_site_aniso_U_12
C1 0.0179(12) 0.0263(14) 0.0174(12) -0.0063(11) -0.0004(10) 0.0050(11)
C2 0.0184(12) 0.0216(14) 0.0161(12) -0.0031(11) 0.0021(10) 0.0049(11)
C3 0.0187(12) 0.0197(13) 0.0160(12) 0.0018(10) 0.0015(10) -0.0007(10)
C4 0.0178(12) 0.0235(13) 0.0190(12) -0.0006(10) 0.0043(10) -0.0037(10)
N1 0.0329(12) 0.0314(13) 0.0265(11) -0.0027(10) -0.0019(10) 0.0086(10)
N2 0.0333(12) 0.0293(13) 0.0196(11) -0.0038(9) -0.0054(10) 0.0026(10)
N3 0.0255(12) 0.0298(13) 0.0200(11) -0.0006(9) 0.0009(9) 0.0066(9)
N4 0.0142(10) 0.0240(11) 0.0141(10) -0.0005(8) 0.0015(8) -0.0039(8)
N5 0.0189(11) 0.0261(12) 0.0244(12) 0.0009(10) 0.0043(10) 0.0037(9)
N6 0.0285(12) 0.0263(13) 0.0314(13) -0.0057(11) 0.0076(10) -0.0011(10)
N7 0.0276(13) 0.0352(13) 0.0255(12) -0.0021(10) 0.0115(10) -0.0042(11)
N8 0.0166(11) 0.0307(13) 0.0316(12) 0.0016(11) 0.0061(9) 0.0041(10)
O1 0.0433(11) 0.0305(10) 0.0296(10) -0.0074(9) -0.0079(9) -0.0001(9)
O2 0.0216(9) 0.0455(12) 0.0237(9) -0.0053(8) -0.0028(8) -0.0074(8)
O3 0.0249(10) 0.0474(11) 0.0207(9) 0.0036(8) 0.0113(8) 0.0027(8)
O4 0.0459(12) 0.0281(11) 0.0462(12) -0.0051(9) 0.0227(10) -0.0128(9)
O5 0.0982(17) 0.0481(13) 0.0283(11) -0.0177(10) 0.0103(11) -0.0187(11)
O6 0.0467(12) 0.0545(13) 0.0323(11) 0.0178(10) 0.0149(9) 0.0077(10)
O7 0.0353(12) 0.0777(15) 0.0535(13) 0.0138(11) 0.0292(10) 0.0080(11)
O8 0.0246(10) 0.0464(12) 0.0376(11) -0.0145(9) -0.0065(8) 0.0033(9)
O9 0.0355(11) 0.0288(11) 0.0666(14) 0.0073(10) 0.0029(10) 0.0122(9)

loop_
_atom_type_symbol
_atom_type_description
_atom_type_scat_dispersion_real
_atom_type_scat_dispersion_imag
_atom_type_scat_source
C C 0.0033 0.0016 'International Tables Vol C Tables 4.2.6.8 and 6.1.1.4'
H H 0.0000 0.0000 'International Tables Vol C Tables 4.2.6.8 and 6.1.1.4'
N N 0.0061 0.0033 'International Tables Vol C Tables 4.2.6.8 and 6.1.1.4'
O O 0.0106 0.0060 'International Tables Vol C Tables 4.2.6.8 and 6.1.1.4'

loop_
_geom_angle_atom_site_label_1
_geom_angle_atom_site_label_2
_geom_angle_atom_site_label_3
_geom_angle
_geom_angle_site_symmetry_1
N1 C1 N3 117.43(18) .
N1 C1 C2 108.4(2) .
N3 C1 C2 134.11(19) .
N2 C2 N4 120.31(19) .
N2 C2 C1 109.50(18) .
N4 C2 C1 130.0(2) .
N4 C3 C4 111.76(17) .
N4 C3 H3A 109.3 .
C4 C3 H3A 109.3 .
N4 C3 H3B 109.3 .
C4 C3 H3B 109.3 .
H3A C3 H3B 107.9 .
N8 C4 N7 106.47(17) .
N8 C4 N6 106.93(18) .
N7 C4 N6 107.24(17) .
N8 C4 C3 113.41(17) .
N7 C4 C3 109.55(18) .
N6 C4 C3 112.87(18) .
C1 N1 O1 105.96(17) .
C2 N2 O1 105.04(17) .
N3 N3 C1 111.7(2) 3_666
C2 N4 N5 115.35(17) .
C2 N4 C3 121.22(18) .
N5 N4 C3 117.84(16) .
O3 N5 O2 128.3(2) .
O3 N5 N4 115.67(17) .
O2 N5 N4 116.05(18) .
O5 N6 O4 127.1(2) .
O5 N6 C4 117.9(2) .
O4 N6 C4 115.01(19) .
O7 N7 O6 127.2(2) .
O7 N7 C4 117.4(2) .
O6 N7 C4 115.4(2) .
O9 N8 O8 127.77(19) .
O9 N8 C4 117.84(19) .
O8 N8 C4 114.38(18) .
N1 O1 N2 111.04(16) .

loop_
_geom_bond_atom_site_label_1
_geom_bond_atom_site_label_2
_geom_bond_distance
_geom_bond_site_symmetry_2
C1 N1 1.304(3) .
C1 N3 1.399(3) .
C1 C2 1.426(3) .
C2 N2 1.299(3) .
C2 N4 1.401(3) .
C3 N4 1.455(3) .
C3 C4 1.531(3) .
C3 H3A 0.9900 .
C3 H3B 0.9900 .
C4 N8 1.521(3) .
C4 N7 1.522(3) .
C4 N6 1.527(3) .
N1 O1 1.369(2) .
N2 O1 1.387(2) .
N3 N3 1.262(3) 3_666
N4 N5 1.424(2) .
N5 O3 1.208(2) .
N5 O2 1.218(2) .
N6 O5 1.200(2) .
N6 O4 1.213(2) .
N7 O7 1.204(2) .
N7 O6 1.211(2) .
N8 O9 1.209(2) .
N8 O8 1.214(2) .
